data_7154438
loop_
_publ_author_name
'Wu, Yanping'
'Li, Zhenyu'
'Liu, Qingsong'
'Wang, Xiaoqing'
'Yan, Hui'
'Gong, Shuwen'
'Liu, Zhipeng'
'He, Weijiang'

_publ_section_title
;
 High solid-state luminescence in propeller-shaped AIE-active
 pyridine-ketoiminate-boron complexes.
;
_journal_issue 20
_journal_name_full 'Organic &amp; biomolecular chemistry'
_journal_page_first 5775
_journal_page_last 5782
_journal_paper_doi 10.1039/c5ob00607d
_journal_volume 13
_journal_year 2015
_chemical_formula_sum 'C19 H14 B F2 N O'
_chemical_formula_weight 321.12
_chemical_name_systematic
; 
 ? 
;
_space_group_IT_number 14
_symmetry_cell_setting monoclinic
_symmetry_space_group_name_Hall '-P 2yn'
_symmetry_space_group_name_H-M 'P 1 21/n 1'
_atom_sites_solution_hydrogens geom
_atom_sites_solution_primary direct
_atom_sites_solution_secondary difmap
_audit_creation_method SHELXL-97
_audit_update_record
;
2015-03-23 deposited with the CCDC.
2015-04-14 downloaded from the CCDC.
;
_cell_angle_alpha 90.00
_cell_angle_beta 92.5160(10)
_cell_angle_gamma 90.00
_cell_formula_units_Z 4
_cell_length_a 10.2403(9)
_cell_length_b 12.1323(11)
_cell_length_c 12.4975(12)
_cell_measurement_temperature 298(2)
_cell_volume 1551.2(2)
_computing_structure_refinement 'SHELXL-97 (Sheldrick, 1997)'
_computing_structure_solution 'SHELXS-97 (Sheldrick, 1990)'
_diffrn_ambient_temperature 298(2)
_diffrn_measured_fraction_theta_full 0.998
_diffrn_measured_fraction_theta_max 0.998
_diffrn_radiation_monochromator graphite
_diffrn_radiation_source 'fine-focus sealed tube'
_diffrn_radiation_type MoK\a
_diffrn_radiation_wavelength 0.71073
_diffrn_reflns_av_R_equivalents 0.0456
_diffrn_reflns_av_sigmaI/netI 0.0528
_diffrn_reflns_limit_h_max 12
_diffrn_reflns_limit_h_min -10
_diffrn_reflns_limit_k_max 14
_diffrn_reflns_limit_k_min -9
_diffrn_reflns_limit_l_max 14
_diffrn_reflns_limit_l_min -13
_diffrn_reflns_number 7566
_diffrn_reflns_theta_full 25.02
_diffrn_reflns_theta_max 25.02
_diffrn_reflns_theta_min 2.34
_exptl_absorpt_coefficient_mu 0.100
_exptl_crystal_colour yellow
_exptl_crystal_density_diffrn 1.375
_exptl_crystal_density_method 'not measured'
_exptl_crystal_description block
_exptl_crystal_F_000 664
_refine_diff_density_max 0.134
_refine_diff_density_min -0.155
_refine_diff_density_rms 0.037
_refine_ls_extinction_coef 0.061(4)
_refine_ls_extinction_expression Fc^*^=kFc[1+0.001xFc^2^\l^3^/sin(2\q)]^-1/4^
_refine_ls_extinction_method SHELXL
_refine_ls_goodness_of_fit_ref 0.960
_refine_ls_hydrogen_treatment mixed
_refine_ls_matrix_type full
_refine_ls_number_parameters 218
_refine_ls_number_reflns 2735
_refine_ls_number_restraints 0
_refine_ls_restrained_S_all 0.960
_refine_ls_R_factor_all 0.0739
_refine_ls_R_factor_gt 0.0379
_refine_ls_shift/su_max 0.000
_refine_ls_shift/su_mean 0.000
_refine_ls_structure_factor_coef Fsqd
_refine_ls_weighting_details 'calc w=1/[\s^2^(Fo^2^)+(0.0570P)^2^+0.1862P] where P=(Fo^2^+2Fc^2^)/3'
_refine_ls_weighting_scheme calc
_refine_ls_wR_factor_gt 0.0920
_refine_ls_wR_factor_ref 0.1122
_reflns_number_gt 1755
_reflns_number_total 2735
_reflns_threshold_expression >2sigma(I)
_cod_data_source_file c5ob00607d2.cif
_cod_data_source_block compound2
_cod_depositor_comments
;
The following automatic conversions were performed:

'_symmetry_cell_setting' value 'Monoclinic' changed to 'monoclinic'
according to
/usr/data/users/saulius/crontab/automatic-downloads/rss-feeds/RSC/lib/dictionaries/cif_core.dic
dictionary named 'cif_core.dic' version 2.4.2 from 2011-04-26.

Automatic conversion script
Id: cif_fix_values 3271 2015-04-21 07:52:19Z andrius 

 Adding full bibliography for 7154438--7154439.cif.
;
_cod_original_sg_symbol_H-M 'P2(1)/n  '
_cod_database_code 7154438

loop_
_symmetry_equiv_pos_as_xyz
'x, y, z'
'-x+1/2, y+1/2, -z+1/2'
'-x, -y, -z'
'x-1/2, -y-1/2, z-1/2'

loop_
_atom_site_label
_atom_site_type_symbol
_atom_site_fract_x
_atom_site_fract_y
_atom_site_fract_z
_atom_site_U_iso_or_equiv
_atom_site_adp_type
_atom_site_occupancy
_atom_site_symmetry_multiplicity
_atom_site_calc_flag
_atom_site_refinement_flags
F1 F -0.17203(11) 0.65553(10) 1.00639(10) 0.0583(4) Uani 1 1 d .
F2 F -0.13591(12) 0.73852(10) 0.84939(10) 0.0651(4) Uani 1 1 d .
N1 N -0.08233(14) 0.54874(13) 0.86523(11) 0.0362(4) Uani 1 1 d .
O1 O 0.03961(11) 0.69218(11) 0.96427(10) 0.0439(4) Uani 1 1 d .
B1 B -0.0888(2) 0.66304(19) 0.92363(18) 0.0391(6) Uani 1 1 d .
C1 C -0.19093(18) 0.48645(18) 0.85545(16) 0.0467(5) Uani 1 1 d .
H1 H -0.2652 0.5091 0.8896 0.056 Uiso 1 1 calc R
C2 C -0.1960(2) 0.39153(19) 0.79747(17) 0.0529(6) Uani 1 1 d .
H2 H -0.2714 0.3488 0.7933 0.063 Uiso 1 1 calc R
C3 C -0.0860(2) 0.36050(18) 0.74505(17) 0.0513(6) Uani 1 1 d .
H3 H -0.0872 0.2969 0.7035 0.062 Uiso 1 1 calc R
C4 C 0.02447(19) 0.42325(17) 0.75429(15) 0.0444(5) Uani 1 1 d .
H4 H 0.0978 0.4026 0.7178 0.053 Uiso 1 1 calc R
C5 C 0.02921(17) 0.51818(16) 0.81777(14) 0.0353(5) Uani 1 1 d .
C6 C 0.14602(16) 0.58439(15) 0.83772(14) 0.0338(4) Uani 1 1 d .
C7 C 0.14779(16) 0.66443(16) 0.91373(14) 0.0358(5) Uani 1 1 d .
C8 C 0.26273(18) 0.72812(17) 0.95561(14) 0.0384(5) Uani 1 1 d .
C9 C 0.2435(2) 0.83389(18) 0.99347(17) 0.0506(6) Uani 1 1 d .
H9 H 0.1602 0.8645 0.9887 0.061 Uiso 1 1 calc R
C10 C 0.3458(2) 0.8946(2) 1.03803(18) 0.0636(7) Uani 1 1 d .
H10 H 0.3312 0.9660 1.0620 0.076 Uiso 1 1 calc R
C11 C 0.4690(2) 0.8504(2) 1.04720(19) 0.0643(7) Uani 1 1 d .
H11 H 0.5377 0.8911 1.0781 0.077 Uiso 1 1 calc R
C12 C 0.4901(2) 0.7458(2) 1.01039(17) 0.0571(6) Uani 1 1 d .
H12 H 0.5737 0.7158 1.0158 0.068 Uiso 1 1 calc R
C13 C 0.38841(18) 0.68447(19) 0.96533(16) 0.0475(5) Uani 1 1 d .
H13 H 0.4040 0.6133 0.9412 0.057 Uiso 1 1 calc R
C14 C 0.26395(17) 0.55680(16) 0.77723(14) 0.0357(5) Uani 1 1 d .
C15 C 0.33104(18) 0.45904(16) 0.79455(16) 0.0441(5) Uani 1 1 d .
H15 H 0.3004 0.4084 0.8434 0.053 Uiso 1 1 calc R
C16 C 0.4423(2) 0.43515(19) 0.74095(18) 0.0523(6) Uani 1 1 d .
H16 H 0.4862 0.3690 0.7537 0.063 Uiso 1 1 calc R
C17 C 0.4880(2) 0.5094(2) 0.66856(18) 0.0595(7) Uani 1 1 d .
H17 H 0.5635 0.4938 0.6326 0.071 Uiso 1 1 calc R
C18 C 0.4226(2) 0.6065(2) 0.64928(17) 0.0572(6) Uani 1 1 d .
H18 H 0.4537 0.6566 0.6002 0.069 Uiso 1 1 calc R
C19 C 0.31065(19) 0.63002(17) 0.70259(16) 0.0451(5) Uani 1 1 d .
H19 H 0.2661 0.6956 0.6884 0.054 Uiso 1 1 calc R

loop_
_atom_site_aniso_label
_atom_site_aniso_U_11
_atom_site_aniso_U_22
_atom_site_aniso_U_33
_atom_site_aniso_U_23
_atom_site_aniso_U_13
_atom_site_aniso_U_12
F1 0.0495(7) 0.0624(9) 0.0651(8) -0.0097(7) 0.0259(6) -0.0068(6)
F2 0.0653(8) 0.0495(8) 0.0790(9) 0.0176(7) -0.0136(7) 0.0057(6)
N1 0.0301(8) 0.0410(10) 0.0373(8) 0.0039(7) 0.0016(6) -0.0017(7)
O1 0.0320(7) 0.0524(9) 0.0478(8) -0.0124(7) 0.0069(6) 0.0010(6)
B1 0.0331(12) 0.0402(14) 0.0445(13) 0.0050(11) 0.0066(10) 0.0017(10)
C1 0.0335(11) 0.0579(15) 0.0488(12) -0.0001(11) 0.0010(9) -0.0053(10)
C2 0.0458(13) 0.0567(15) 0.0557(13) -0.0036(12) -0.0037(10) -0.0143(11)
C3 0.0545(14) 0.0499(14) 0.0489(12) -0.0080(11) -0.0043(10) -0.0057(11)
C4 0.0420(12) 0.0480(13) 0.0434(11) -0.0067(10) 0.0046(9) -0.0006(10)
C5 0.0351(10) 0.0372(11) 0.0336(10) 0.0041(9) 0.0033(8) 0.0015(9)
C6 0.0316(10) 0.0335(11) 0.0367(10) 0.0022(9) 0.0034(8) 0.0012(8)
C7 0.0294(10) 0.0396(12) 0.0386(10) 0.0057(9) 0.0042(8) 0.0044(9)
C8 0.0367(11) 0.0431(12) 0.0356(10) 0.0018(9) 0.0029(8) -0.0036(9)
C9 0.0451(12) 0.0545(15) 0.0525(12) -0.0072(11) 0.0050(10) -0.0047(11)
C10 0.0652(16) 0.0599(16) 0.0656(15) -0.0174(13) 0.0020(12) -0.0136(13)
C11 0.0516(15) 0.083(2) 0.0576(14) -0.0085(14) -0.0045(11) -0.0210(14)
C12 0.0383(12) 0.0806(19) 0.0517(13) 0.0032(13) -0.0039(10) -0.0025(12)
C13 0.0379(11) 0.0552(14) 0.0490(12) -0.0002(11) -0.0035(9) 0.0000(10)
C14 0.0328(10) 0.0373(12) 0.0370(10) 0.0002(9) 0.0037(8) -0.0022(9)
C15 0.0440(12) 0.0383(12) 0.0511(12) 0.0059(10) 0.0120(9) 0.0022(10)
C16 0.0450(12) 0.0472(14) 0.0655(14) 0.0007(12) 0.0117(11) 0.0082(10)
C17 0.0467(13) 0.0704(17) 0.0632(14) -0.0013(13) 0.0225(11) 0.0042(12)
C18 0.0562(14) 0.0616(16) 0.0555(13) 0.0139(12) 0.0208(11) -0.0032(12)
C19 0.0447(12) 0.0417(12) 0.0494(12) 0.0084(10) 0.0068(9) 0.0029(9)

loop_
_atom_type_symbol
_atom_type_description
_atom_type_scat_dispersion_real
_atom_type_scat_dispersion_imag
_atom_type_scat_source
C C 0.0033 0.0016 'International Tables Vol C Tables 4.2.6.8 and 6.1.1.4'
H H 0.0000 0.0000 'International Tables Vol C Tables 4.2.6.8 and 6.1.1.4'
N N 0.0061 0.0033 'International Tables Vol C Tables 4.2.6.8 and 6.1.1.4'
O O 0.0106 0.0060 'International Tables Vol C Tables 4.2.6.8 and 6.1.1.4'
B B 0.0013 0.0007 'International Tables Vol C Tables 4.2.6.8 and 6.1.1.4'
F F 0.0171 0.0103 'International Tables Vol C Tables 4.2.6.8 and 6.1.1.4'

loop_
_geom_angle_atom_site_label_1
_geom_angle_atom_site_label_2
_geom_angle_atom_site_label_3
_geom_angle
C1 N1 C5 120.88(17)
C1 N1 B1 119.13(15)
C5 N1 B1 119.76(15)
C7 O1 B1 122.34(15)
F1 B1 F2 109.97(16)
F1 B1 O1 109.88(16)
F2 B1 O1 111.35(17)
F1 B1 N1 109.39(16)
F2 B1 N1 107.16(16)
O1 B1 N1 109.03(15)
N1 C1 C2 122.39(19)
C1 C2 C3 118.1(2)
C4 C3 C2 119.9(2)
C3 C4 C5 121.05(19)
N1 C5 C4 117.56(17)
N1 C5 C6 118.34(16)
C4 C5 C6 124.09(16)
C7 C6 C5 120.05(16)
C7 C6 C14 121.95(16)
C5 C6 C14 117.90(16)
O1 C7 C6 121.51(16)
O1 C7 C8 111.20(16)
C6 C7 C8 127.23(16)
C9 C8 C13 117.88(18)
C9 C8 C7 118.72(17)
C13 C8 C7 123.27(18)
C10 C9 C8 121.1(2)
C11 C10 C9 120.3(2)
C12 C11 C10 119.5(2)
C11 C12 C13 120.6(2)
C12 C13 C8 120.6(2)
C15 C14 C19 118.07(17)
C15 C14 C6 121.41(17)
C19 C14 C6 120.51(17)
C14 C15 C16 121.34(19)
C17 C16 C15 119.7(2)
C18 C17 C16 120.05(19)
C17 C18 C19 120.2(2)
C18 C19 C14 120.6(2)

loop_
_geom_bond_atom_site_label_1
_geom_bond_atom_site_label_2
_geom_bond_distance
F1 B1 1.372(2)
F2 B1 1.376(2)
N1 C1 1.346(2)
N1 C5 1.361(2)
N1 B1 1.570(3)
O1 C7 1.342(2)
O1 B1 1.433(2)
C1 C2 1.360(3)
C2 C3 1.380(3)
C3 C4 1.364(3)
C4 C5 1.398(3)
C5 C6 1.453(2)
C6 C7 1.358(2)
C6 C14 1.491(2)
C7 C8 1.484(3)
C8 C9 1.385(3)
C8 C13 1.392(3)
C9 C10 1.378(3)
C10 C11 1.371(3)
C11 C12 1.371(3)
C12 C13 1.379(3)
C14 C15 1.383(3)
C14 C19 1.388(3)
C15 C16 1.377(3)
C16 C17 1.373(3)
C17 C18 1.371(3)
C18 C19 1.381(3)
